data_7040365
loop_
_publ_author_name
'Rungthanaphatsophon, Pokpong'
'Barnes, Charles L.'
'Walensky, Justin R.'

_publ_section_title
;
 Copper(i) clusters with bulky dithiocarboxylate, thiolate, and selenolate
 ligands.
;
_journal_issue 36
_journal_name_full 'Dalton transactions (Cambridge, England : 2003)'
_journal_page_first 14265
_journal_page_last 14276
_journal_paper_doi 10.1039/c6dt02709a
_journal_volume 45
_journal_year 2016
_chemical_formula_moiety 'C30 H40 Cu1 P1'
_chemical_formula_sum 'C30 H40 Cu P'
_chemical_formula_weight 495.13
_space_group_crystal_system monoclinic
_space_group_IT_number 14
_space_group_name_Hall '-P 2yn'
_space_group_name_H-M_alt 'P 1 21/n 1'
_symmetry_space_group_name_Hall '-P 2yn'
_symmetry_space_group_name_H-M 'P 1 21/n 1'
_atom_sites_solution_hydrogens geom
_audit_creation_method SHELXL-2014/7
_audit_update_record
;
2016-07-08 deposited with the CCDC.
2016-08-05 downloaded from the CCDC.
;
_cell_angle_alpha 90
_cell_angle_beta 95.631(3)
_cell_angle_gamma 90
_cell_formula_units_Z 4
_cell_length_a 11.938(3)
_cell_length_b 11.356(2)
_cell_length_c 20.088(4)
_cell_measurement_reflns_used 4062
_cell_measurement_temperature 100(2)
_cell_measurement_theta_max 22.15
_cell_measurement_theta_min 2.48
_cell_volume 2710.1(10)
_computing_structure_refinement 'SHELXL-2014/7 (Sheldrick, 2014)'
_diffrn_ambient_temperature 100(2)
_diffrn_measured_fraction_theta_full 1.000
_diffrn_measured_fraction_theta_max 0.999
_diffrn_measurement_device_type 'Bruker APEXII CCD area detector'
_diffrn_measurement_method 'omega scans'
_diffrn_radiation_type MoK\a
_diffrn_radiation_wavelength 0.71073
_diffrn_reflns_av_R_equivalents 0.0622
_diffrn_reflns_av_unetI/netI 0.0485
_diffrn_reflns_Laue_measured_fraction_full 1.000
_diffrn_reflns_Laue_measured_fraction_max 0.999
_diffrn_reflns_limit_h_max 14
_diffrn_reflns_limit_h_min -14
_diffrn_reflns_limit_k_max 14
_diffrn_reflns_limit_k_min -14
_diffrn_reflns_limit_l_max 25
_diffrn_reflns_limit_l_min -25
_diffrn_reflns_number 29050
_diffrn_reflns_point_group_measured_fraction_full 1.000
_diffrn_reflns_point_group_measured_fraction_max 0.999
_diffrn_reflns_theta_full 25.242
_diffrn_reflns_theta_max 26.473
_diffrn_reflns_theta_min 1.906
_diffrn_standards_decay_% 0.0
_exptl_absorpt_coefficient_mu 0.880
_exptl_absorpt_correction_T_max 0.86
_exptl_absorpt_correction_T_min 0.81
_exptl_absorpt_correction_type multi-scan
_exptl_crystal_colour colourless
_exptl_crystal_density_diffrn 1.214
_exptl_crystal_description prism
_exptl_crystal_F_000 1056
_exptl_crystal_size_max 0.250
_exptl_crystal_size_mid 0.100
_exptl_crystal_size_min 0.050
_refine_diff_density_max 0.533
_refine_diff_density_min -0.469
_refine_diff_density_rms 0.070
_refine_ls_extinction_method none
_refine_ls_goodness_of_fit_ref 1.016
_refine_ls_hydrogen_treatment constr
_refine_ls_matrix_type full
_refine_ls_number_parameters 298
_refine_ls_number_reflns 5590
_refine_ls_number_restraints 0
_refine_ls_restrained_S_all 1.016
_refine_ls_R_factor_all 0.0666
_refine_ls_R_factor_gt 0.0425
_refine_ls_shift/su_max 0.000
_refine_ls_shift/su_mean 0.000
_refine_ls_structure_factor_coef Fsqd
_refine_ls_weighting_details 'w=1/[\s^2^(Fo^2^)+(0.0538P)^2^+1.9482P] where P=(Fo^2^+2Fc^2^)/3'
_refine_ls_weighting_scheme calc
_refine_ls_wR_factor_gt 0.1036
_refine_ls_wR_factor_ref 0.1153
_reflns_Friedel_coverage 0.000
_reflns_number_gt 4132
_reflns_number_total 5590
_reflns_threshold_expression 'I > 2\s(I)'
_cod_data_source_file c6dt02709a2.cif
_cod_data_source_block MesterpCuPEt3
_cod_depositor_comments 'Adding full bibliography for 7040358--7040370.cif.'
_cod_database_code 7040365
_shelx_shelxl_version_number 2014/7
_shelx_space_group_comment
;
The symmetry employed for this shelxl refinement is uniquely defined
by the following loop, which should always be used as a source of
symmetry information in preference to the above space-group names.
They are only intended as comments.
;
_shelx_estimated_absorpt_t_min 0.810
_shelx_estimated_absorpt_t_max 0.957

loop_
_space_group_symop_operation_xyz
'x, y, z'
'-x+1/2, y+1/2, -z+1/2'
'-x, -y, -z'
'x-1/2, -y-1/2, z-1/2'

loop_
_atom_site_label
_atom_site_type_symbol
_atom_site_fract_x
_atom_site_fract_y
_atom_site_fract_z
_atom_site_U_iso_or_equiv
_atom_site_adp_type
_atom_site_occupancy
_atom_site_site_symmetry_order
_atom_site_calc_flag
_atom_site_refinement_flags_posn
_atom_site_refinement_flags_adp
Cu1 Cu 0.10824(3) 0.19686(3) 0.01345(2) 0.02305(12) Uani 1 1 d . .
P1 P -0.07387(6) 0.17329(7) -0.01206(4) 0.02728(19) Uani 1 1 d . .
C1 C 0.2604(2) 0.2510(2) 0.03619(13) 0.0204(6) Uani 1 1 d . .
C2 C 0.3006(2) 0.2791(2) 0.10264(13) 0.0216(6) Uani 1 1 d . .
C13 C 0.2306(2) 0.2479(2) 0.15832(13) 0.0212(6) Uani 1 1 d . .
C18 C 0.1409(2) 0.3202(2) 0.17315(13) 0.0237(6) Uani 1 1 d . .
C23 C 0.1146(3) 0.4331(3) 0.13440(15) 0.0308(7) Uani 1 1 d . .
H23A H 0.0755 0.4142 0.0905 0.046 Uiso 1 1 calc R U
H23B H 0.1849 0.4747 0.1285 0.046 Uiso 1 1 calc R U
H23C H 0.0665 0.4833 0.1592 0.046 Uiso 1 1 calc R U
C17 C 0.0757(2) 0.2877(3) 0.22397(14) 0.0262(6) Uani 1 1 d . .
H17 H 0.0158 0.3376 0.2342 0.031 Uiso 1 1 calc R U
C16 C 0.0957(2) 0.1846(3) 0.25996(13) 0.0266(6) Uani 1 1 d . .
C24 C 0.0205(3) 0.1489(3) 0.31287(16) 0.0387(8) Uani 1 1 d . .
H24A H 0.0117 0.2156 0.3429 0.058 Uiso 1 1 calc R U
H24B H 0.0545 0.0825 0.3386 0.058 Uiso 1 1 calc R U
H24C H -0.0534 0.1257 0.2914 0.058 Uiso 1 1 calc R U
C15 C 0.1849(2) 0.1140(3) 0.24520(13) 0.0257(6) Uani 1 1 d . .
H15 H 0.1998 0.0431 0.2696 0.031 Uiso 1 1 calc R U
C14 C 0.2534(2) 0.1446(3) 0.19536(13) 0.0232(6) Uani 1 1 d . .
C22 C 0.3510(3) 0.0657(3) 0.18165(15) 0.0321(7) Uani 1 1 d . .
H22A H 0.4215 0.0998 0.2022 0.048 Uiso 1 1 calc R U
H22B H 0.3543 0.0588 0.1332 0.048 Uiso 1 1 calc R U
H22C H 0.3404 -0.0125 0.2007 0.048 Uiso 1 1 calc R U
C3 C 0.4040(2) 0.3336(3) 0.11829(14) 0.0287(7) Uani 1 1 d . .
H3 H 0.4289 0.3507 0.1636 0.034 Uiso 1 1 calc R U
C4 C 0.4711(2) 0.3631(3) 0.06846(14) 0.0334(7) Uani 1 1 d . .
H4 H 0.5408 0.4023 0.0792 0.040 Uiso 1 1 calc R U
C5 C 0.4354(2) 0.3345(3) 0.00245(14) 0.0288(7) Uani 1 1 d . .
H5 H 0.4815 0.3529 -0.0321 0.035 Uiso 1 1 calc R U
C6 C 0.3326(2) 0.2793(2) -0.01298(13) 0.0231(6) Uani 1 1 d . .
C7 C 0.2976(2) 0.2463(3) -0.08492(13) 0.0218(6) Uani 1 1 d . .
C8 C 0.3374(2) 0.1424(3) -0.11189(14) 0.0263(6) Uani 1 1 d . .
C9 C 0.3032(3) 0.1141(3) -0.17800(15) 0.0341(7) Uani 1 1 d . .
H9 H 0.3297 0.0432 -0.1961 0.041 Uiso 1 1 calc R U
C10 C 0.2314(3) 0.1861(3) -0.21859(14) 0.0349(8) Uani 1 1 d . .
C20 C 0.1943(3) 0.1521(4) -0.29013(16) 0.0547(11) Uani 1 1 d . .
H20A H 0.1514 0.2171 -0.3124 0.082 Uiso 1 1 calc R U
H20B H 0.1468 0.0817 -0.2906 0.082 Uiso 1 1 calc R U
H20C H 0.2606 0.1357 -0.3137 0.082 Uiso 1 1 calc R U
C11 C 0.1946(2) 0.2892(3) -0.19119(15) 0.0345(8) Uani 1 1 d . .
H11 H 0.1467 0.3403 -0.2184 0.041 Uiso 1 1 calc R U
C12 C 0.2257(2) 0.3204(3) -0.12479(14) 0.0265(6) Uani 1 1 d . .
C21 C 0.1822(3) 0.4327(3) -0.09675(16) 0.0369(8) Uani 1 1 d . .
H21A H 0.1359 0.4748 -0.1321 0.055 Uiso 1 1 calc R U
H21B H 0.2458 0.4823 -0.0798 0.055 Uiso 1 1 calc R U
H21C H 0.1365 0.4138 -0.0602 0.055 Uiso 1 1 calc R U
C19 C 0.4179(3) 0.0634(3) -0.07012(16) 0.0352(7) Uani 1 1 d . .
H19A H 0.4197 -0.0142 -0.0913 0.053 Uiso 1 1 calc R U
H19B H 0.3928 0.0551 -0.0253 0.053 Uiso 1 1 calc R U
H19C H 0.4934 0.0981 -0.0666 0.053 Uiso 1 1 calc R U
C27 C -0.1376(3) 0.3196(3) -0.01536(18) 0.0399(8) Uani 1 1 d . .
H27A H -0.1226 0.3560 0.0294 0.048 Uiso 1 1 calc R U
H27B H -0.0986 0.3681 -0.0469 0.048 Uiso 1 1 calc R U
C28 C -0.2645(3) 0.3272(3) -0.0361(2) 0.0529(10) Uani 1 1 d . .
H28A H -0.2808 0.2963 -0.0816 0.079 Uiso 1 1 calc R U
H28B H -0.2888 0.4095 -0.0348 0.079 Uiso 1 1 calc R U
H28C H -0.3051 0.2806 -0.0051 0.079 Uiso 1 1 calc R U
C29 C -0.1506(3) 0.0916(3) 0.04710(16) 0.0356(7) Uani 1 1 d . .
H29A H -0.2324 0.1033 0.0355 0.043 Uiso 1 1 calc R U
H29B H -0.1345 0.0065 0.0428 0.043 Uiso 1 1 calc R U
C30 C -0.1201(3) 0.1290(3) 0.11913(18) 0.0529(10) Uani 1 1 d . .
H30A H -0.0390 0.1185 0.1308 0.079 Uiso 1 1 calc R U
H30B H -0.1617 0.0807 0.1488 0.079 Uiso 1 1 calc R U
H30C H -0.1397 0.2121 0.1243 0.079 Uiso 1 1 calc R U
C25 C -0.1223(3) 0.1057(3) -0.09204(16) 0.0379(8) Uani 1 1 d . .
H25A H -0.1005 0.0215 -0.0908 0.045 Uiso 1 1 calc R U
H25B H -0.2055 0.1096 -0.0985 0.045 Uiso 1 1 calc R U
C26 C -0.0746(4) 0.1644(4) -0.15127(18) 0.0585(11) Uani 1 1 d . .
H26A H -0.0944 0.2482 -0.1523 0.088 Uiso 1 1 calc R U
H26B H -0.1061 0.1268 -0.1929 0.088 Uiso 1 1 calc R U
H26C H 0.0075 0.1560 -0.1468 0.088 Uiso 1 1 calc R U

loop_
_atom_site_aniso_label
_atom_site_aniso_U_11
_atom_site_aniso_U_22
_atom_site_aniso_U_33
_atom_site_aniso_U_23
_atom_site_aniso_U_13
_atom_site_aniso_U_12
Cu1 0.01705(18) 0.0286(2) 0.02352(19) 0.00045(15) 0.00222(13) -0.00111(14)
P1 0.0184(4) 0.0286(4) 0.0345(4) -0.0004(3) 0.0009(3) -0.0009(3)
C1 0.0172(13) 0.0255(14) 0.0190(13) 0.0024(11) 0.0037(11) 0.0010(11)
C2 0.0169(13) 0.0272(15) 0.0210(14) 0.0039(11) 0.0032(11) -0.0010(11)
C13 0.0192(14) 0.0284(15) 0.0159(13) -0.0012(11) 0.0013(11) -0.0026(11)
C18 0.0217(14) 0.0292(16) 0.0199(14) -0.0020(11) 0.0003(11) -0.0026(12)
C23 0.0276(16) 0.0331(17) 0.0313(16) 0.0026(13) 0.0010(13) 0.0026(13)
C17 0.0205(14) 0.0339(17) 0.0246(15) -0.0053(12) 0.0047(11) 0.0032(12)
C16 0.0215(14) 0.0405(18) 0.0183(14) -0.0029(12) 0.0038(11) -0.0039(13)
C24 0.0316(18) 0.056(2) 0.0309(17) 0.0058(15) 0.0121(14) -0.0011(16)
C15 0.0246(15) 0.0318(17) 0.0205(14) 0.0039(12) 0.0014(12) -0.0012(12)
C14 0.0210(14) 0.0301(15) 0.0184(14) -0.0029(12) 0.0025(11) 0.0010(12)
C22 0.0267(16) 0.0367(18) 0.0332(17) 0.0024(14) 0.0048(13) 0.0067(13)
C3 0.0216(15) 0.0442(19) 0.0204(14) -0.0011(13) 0.0020(11) -0.0057(13)
C4 0.0183(15) 0.053(2) 0.0278(16) 0.0020(14) -0.0016(12) -0.0157(14)
C5 0.0203(14) 0.0451(19) 0.0218(14) 0.0062(13) 0.0063(11) -0.0046(13)
C6 0.0176(14) 0.0311(16) 0.0199(14) 0.0043(11) -0.0019(11) 0.0029(11)
C7 0.0137(13) 0.0341(16) 0.0182(13) 0.0029(12) 0.0055(10) -0.0037(11)
C8 0.0208(14) 0.0347(16) 0.0248(15) 0.0027(13) 0.0083(12) -0.0019(12)
C9 0.0301(17) 0.0430(19) 0.0313(17) -0.0085(14) 0.0133(13) -0.0084(14)
C10 0.0252(16) 0.060(2) 0.0202(15) -0.0040(15) 0.0049(12) -0.0106(15)
C20 0.045(2) 0.092(3) 0.0272(18) -0.0131(19) 0.0017(16) -0.020(2)
C11 0.0206(15) 0.057(2) 0.0253(16) 0.0102(15) -0.0005(12) -0.0032(14)
C12 0.0169(14) 0.0387(18) 0.0243(15) 0.0061(13) 0.0042(11) 0.0011(12)
C21 0.0306(17) 0.045(2) 0.0349(18) 0.0084(15) 0.0044(14) 0.0107(15)
C19 0.0289(17) 0.0381(18) 0.0396(18) 0.0039(14) 0.0089(14) 0.0064(14)
C27 0.0261(17) 0.0350(18) 0.058(2) 0.0019(16) -0.0018(15) 0.0035(13)
C28 0.0252(18) 0.048(2) 0.084(3) 0.000(2) -0.0023(18) 0.0108(16)
C29 0.0266(17) 0.0359(18) 0.045(2) -0.0029(15) 0.0078(14) -0.0043(14)
C30 0.063(3) 0.055(2) 0.046(2) -0.0092(18) 0.0287(19) -0.018(2)
C25 0.0341(18) 0.0412(19) 0.0371(18) -0.0024(15) -0.0026(14) -0.0042(15)
C26 0.072(3) 0.067(3) 0.034(2) -0.0010(18) -0.0018(19) -0.022(2)

loop_
_atom_type_symbol
_atom_type_description
_atom_type_scat_dispersion_real
_atom_type_scat_dispersion_imag
_atom_type_scat_source
C C 0.0033 0.0016 'International Tables Vol C Tables 4.2.6.8 and 6.1.1.4'
H H 0.0000 0.0000 'International Tables Vol C Tables 4.2.6.8 and 6.1.1.4'
P P 0.1023 0.0942 'International Tables Vol C Tables 4.2.6.8 and 6.1.1.4'
Cu Cu 0.3201 1.2651 'International Tables Vol C Tables 4.2.6.8 and 6.1.1.4'

loop_
_geom_angle_atom_site_label_1
_geom_angle_atom_site_label_2
_geom_angle_atom_site_label_3
_geom_angle
C1 Cu1 P1 168.36(9)
C25 P1 C29 102.93(15)
C25 P1 C27 104.85(16)
C29 P1 C27 104.63(16)
C25 P1 Cu1 118.51(11)
C29 P1 Cu1 117.27(11)
C27 P1 Cu1 107.24(11)
C2 C1 C6 115.9(2)
C2 C1 Cu1 121.40(19)
C6 C1 Cu1 122.17(19)
C3 C2 C1 121.8(2)
C3 C2 C13 118.9(2)
C1 C2 C13 119.3(2)
C14 C13 C18 119.3(2)
C14 C13 C2 120.0(2)
C18 C13 C2 120.8(2)
C17 C18 C13 119.6(3)
C17 C18 C23 119.8(3)
C13 C18 C23 120.6(2)
C18 C23 H23A 109.5
C18 C23 H23B 109.5
H23A C23 H23B 109.5
C18 C23 H23C 109.5
H23A C23 H23C 109.5
H23B C23 H23C 109.5
C16 C17 C18 121.8(3)
C16 C17 H17 119.1
C18 C17 H17 119.1
C17 C16 C15 118.3(3)
C17 C16 C24 120.6(3)
C15 C16 C24 121.1(3)
C16 C24 H24A 109.5
C16 C24 H24B 109.5
H24A C24 H24B 109.5
C16 C24 H24C 109.5
H24A C24 H24C 109.5
H24B C24 H24C 109.5
C16 C15 C14 121.7(3)
C16 C15 H15 119.2
C14 C15 H15 119.2
C15 C14 C13 119.5(3)
C15 C14 C22 119.8(3)
C13 C14 C22 120.7(2)
C14 C22 H22A 109.5
C14 C22 H22B 109.5
H22A C22 H22B 109.5
C14 C22 H22C 109.5
H22A C22 H22C 109.5
H22B C22 H22C 109.5
C4 C3 C2 120.6(3)
C4 C3 H3 119.7
C2 C3 H3 119.7
C3 C4 C5 119.2(3)
C3 C4 H4 120.4
C5 C4 H4 120.4
C6 C5 C4 120.0(3)
C6 C5 H5 120.0
C4 C5 H5 120.0
C5 C6 C1 122.3(3)
C5 C6 C7 118.8(2)
C1 C6 C7 118.9(2)
C12 C7 C8 119.9(3)
C12 C7 C6 119.7(3)
C8 C7 C6 120.4(2)
C9 C8 C7 119.1(3)
C9 C8 C19 120.4(3)
C7 C8 C19 120.5(3)
C8 C9 C10 122.2(3)
C8 C9 H9 118.9
C10 C9 H9 118.9
C11 C10 C9 117.8(3)
C11 C10 C20 121.3(3)
C9 C10 C20 121.0(3)
C10 C20 H20A 109.5
C10 C20 H20B 109.5
H20A C20 H20B 109.5
C10 C20 H20C 109.5
H20A C20 H20C 109.5
H20B C20 H20C 109.5
C10 C11 C12 122.0(3)
C10 C11 H11 119.0
C12 C11 H11 119.0
C11 C12 C7 119.1(3)
C11 C12 C21 120.2(3)
C7 C12 C21 120.7(3)
C12 C21 H21A 109.5
C12 C21 H21B 109.5
H21A C21 H21B 109.5
C12 C21 H21C 109.5
H21A C21 H21C 109.5
H21B C21 H21C 109.5
C8 C19 H19A 109.5
C8 C19 H19B 109.5
H19A C19 H19B 109.5
C8 C19 H19C 109.5
H19A C19 H19C 109.5
H19B C19 H19C 109.5
C28 C27 P1 117.2(2)
C28 C27 H27A 108.0
P1 C27 H27A 108.0
C28 C27 H27B 108.0
P1 C27 H27B 108.0
H27A C27 H27B 107.2
C27 C28 H28A 109.5
C27 C28 H28B 109.5
H28A C28 H28B 109.5
C27 C28 H28C 109.5
H28A C28 H28C 109.5
H28B C28 H28C 109.5
C30 C29 P1 112.9(2)
C30 C29 H29A 109.0
P1 C29 H29A 109.0
C30 C29 H29B 109.0
P1 C29 H29B 109.0
H29A C29 H29B 107.8
C29 C30 H30A 109.5
C29 C30 H30B 109.5
H30A C30 H30B 109.5
C29 C30 H30C 109.5
H30A C30 H30C 109.5
H30B C30 H30C 109.5
C26 C25 P1 113.2(2)
C26 C25 H25A 108.9
P1 C25 H25A 108.9
C26 C25 H25B 108.9
P1 C25 H25B 108.9
H25A C25 H25B 107.8
C25 C26 H26A 109.5
C25 C26 H26B 109.5
H26A C26 H26B 109.5
C25 C26 H26C 109.5
H26A C26 H26C 109.5
H26B C26 H26C 109.5

loop_
_geom_bond_atom_site_label_1
_geom_bond_atom_site_label_2
_geom_bond_distance
Cu1 C1 1.930(3)
Cu1 P1 2.2003(9)
P1 C25 1.823(3)
P1 C29 1.824(3)
P1 C27 1.826(3)
C1 C2 1.410(4)
C1 C6 1.410(4)
C2 C3 1.389(4)
C2 C13 1.502(4)
C13 C14 1.401(4)
C13 C18 1.404(4)
C18 C17 1.394(4)
C18 C23 1.516(4)
C23 H23A 0.9800
C23 H23B 0.9800
C23 H23C 0.9800
C17 C16 1.384(4)
C17 H17 0.9500
C16 C15 1.388(4)
C16 C24 1.512(4)
C24 H24A 0.9800
C24 H24B 0.9800
C24 H24C 0.9800
C15 C14 1.397(4)
C15 H15 0.9500
C14 C22 1.517(4)
C22 H22A 0.9800
C22 H22B 0.9800
C22 H22C 0.9800
C3 C4 1.383(4)
C3 H3 0.9500
C4 C5 1.391(4)
C4 H4 0.9500
C5 C6 1.386(4)
C5 H5 0.9500
C6 C7 1.511(4)
C7 C12 1.397(4)
C7 C8 1.401(4)
C8 C9 1.388(4)
C8 C19 1.507(4)
C9 C10 1.389(5)
C9 H9 0.9500
C10 C11 1.384(5)
C10 C20 1.512(4)
C20 H20A 0.9800
C20 H20B 0.9800
C20 H20C 0.9800
C11 C12 1.395(4)
C11 H11 0.9500
C12 C21 1.506(4)
C21 H21A 0.9800
C21 H21B 0.9800
C21 H21C 0.9800
C19 H19A 0.9800
C19 H19B 0.9800
C19 H19C 0.9800
C27 C28 1.534(4)
C27 H27A 0.9900
C27 H27B 0.9900
C28 H28A 0.9800
C28 H28B 0.9800
C28 H28C 0.9800
C29 C30 1.518(5)
C29 H29A 0.9900
C29 H29B 0.9900
C30 H30A 0.9800
C30 H30B 0.9800
C30 H30C 0.9800
C25 C26 1.523(5)
C25 H25A 0.9900
C25 H25B 0.9900
C26 H26A 0.9800
C26 H26B 0.9800
C26 H26C 0.9800

loop_
_geom_torsion_atom_site_label_1
_geom_torsion_atom_site_label_2
_geom_torsion_atom_site_label_3
_geom_torsion_atom_site_label_4
_geom_torsion
C6 C1 C2 C3 1.4(4)
Cu1 C1 C2 C3 -170.8(2)
C6 C1 C2 C13 -177.8(2)
Cu1 C1 C2 C13 10.0(4)
C3 C2 C13 C14 -81.7(4)
C1 C2 C13 C14 97.6(3)
C3 C2 C13 C18 99.5(3)
C1 C2 C13 C18 -81.3(3)
C14 C13 C18 C17 -0.5(4)
C2 C13 C18 C17 178.4(2)
C14 C13 C18 C23 179.5(2)
C2 C13 C18 C23 -1.6(4)
C13 C18 C17 C16 -1.0(4)
C23 C18 C17 C16 179.1(3)
C18 C17 C16 C15 1.3(4)
C18 C17 C16 C24 -177.4(3)
C17 C16 C15 C14 -0.2(4)
C24 C16 C15 C14 178.5(3)
C16 C15 C14 C13 -1.2(4)
C16 C15 C14 C22 179.1(3)
C18 C13 C14 C15 1.5(4)
C2 C13 C14 C15 -177.4(2)
C18 C13 C14 C22 -178.8(3)
C2 C13 C14 C22 2.3(4)
C1 C2 C3 C4 0.5(5)
C13 C2 C3 C4 179.7(3)
C2 C3 C4 C5 -1.8(5)
C3 C4 C5 C6 1.3(5)
C4 C5 C6 C1 0.6(5)
C4 C5 C6 C7 -178.3(3)
C2 C1 C6 C5 -1.9(4)
Cu1 C1 C6 C5 170.2(2)
C2 C1 C6 C7 177.0(2)
Cu1 C1 C6 C7 -10.9(4)
C5 C6 C7 C12 -97.4(3)
C1 C6 C7 C12 83.7(3)
C5 C6 C7 C8 82.2(4)
C1 C6 C7 C8 -96.8(3)
C12 C7 C8 C9 -0.8(4)
C6 C7 C8 C9 179.6(2)
C12 C7 C8 C19 178.1(3)
C6 C7 C8 C19 -1.5(4)
C7 C8 C9 C10 0.6(4)
C19 C8 C9 C10 -178.4(3)
C8 C9 C10 C11 0.4(4)
C8 C9 C10 C20 -179.1(3)
C9 C10 C11 C12 -1.2(4)
C20 C10 C11 C12 178.3(3)
C10 C11 C12 C7 1.0(4)
C10 C11 C12 C21 -179.1(3)
C8 C7 C12 C11 0.1(4)
C6 C7 C12 C11 179.7(2)
C8 C7 C12 C21 -179.9(3)
C6 C7 C12 C21 -0.3(4)
C25 P1 C27 C28 50.0(3)
C29 P1 C27 C28 -58.0(3)
Cu1 P1 C27 C28 176.8(3)
C25 P1 C29 C30 177.5(3)
C27 P1 C29 C30 -73.2(3)
Cu1 P1 C29 C30 45.5(3)
C29 P1 C25 C26 176.6(3)
C27 P1 C25 C26 67.4(3)
Cu1 P1 C25 C26 -52.1(3)
